data_7150562
loop_
_publ_author_name
'Huang, Jianhui'
'Moore, Stephen P.'
'O'Brien, Peter'
'Whitwood, Adrian C.'
'Gilday, John'

_publ_section_title
;
 Lithiation-electrophilic trapping of N-sulfonyl-activated ethylene
 aziridines
;
_journal_issue 2
_journal_name_full 'Organic &amp; Biomolecular Chemistry'
_journal_page_first 335
_journal_page_last 345
_journal_paper_doi 10.1039/b815957b
_journal_volume 7
_journal_year 2009
_chemical_formula_moiety 'C25 H35 N O3 S'
_chemical_formula_sum 'C25 H35 N O3 S'
_chemical_formula_weight 429.60
_chemical_name_systematic
;
?
;
_space_group_IT_number 14
_symmetry_cell_setting monoclinic
_symmetry_space_group_name_Hall '-P 2yn'
_symmetry_space_group_name_H-M 'P 1 21/n 1'
_atom_sites_solution_hydrogens geom
_atom_sites_solution_primary direct
_atom_sites_solution_secondary difmap
_audit_creation_method SHELXL-97
_cell_angle_alpha 90.00
_cell_angle_beta 104.642(2)
_cell_angle_gamma 90.00
_cell_formula_units_Z 4
_cell_length_a 10.2117(11)
_cell_length_b 13.3903(14)
_cell_length_c 17.8587(19)
_cell_measurement_reflns_used 6679
_cell_measurement_temperature 110(2)
_cell_measurement_theta_max 24.98
_cell_measurement_theta_min 2.36
_cell_volume 2362.7(4)
_computing_cell_refinement 'Bruker SMART'
_computing_data_collection 'Bruker SMART'
_computing_data_reduction 'Bruker SAINT'
_computing_molecular_graphics 'Bruker SHELXTL'
_computing_publication_material 'Bruker SHELXTL'
_computing_structure_refinement 'SHELXL-97 (Sheldrick, 1997)'
_computing_structure_solution 'SHELXS-97 (Sheldrick, 1997)'
_diffrn_ambient_temperature 110(2)
_diffrn_measured_fraction_theta_full 0.999
_diffrn_measured_fraction_theta_max 0.999
_diffrn_measurement_device_type 'CCD area detector'
_diffrn_measurement_method 'phi and omega scans'
_diffrn_radiation_monochromator graphite
_diffrn_radiation_source 'fine-focus sealed tube'
_diffrn_radiation_type MoK\a
_diffrn_radiation_wavelength 0.71073
_diffrn_reflns_av_R_equivalents 0.0334
_diffrn_reflns_av_sigmaI/netI 0.0316
_diffrn_reflns_limit_h_max 12
_diffrn_reflns_limit_h_min -12
_diffrn_reflns_limit_k_max 15
_diffrn_reflns_limit_k_min -15
_diffrn_reflns_limit_l_max 21
_diffrn_reflns_limit_l_min -21
_diffrn_reflns_number 18118
_diffrn_reflns_theta_full 25.02
_diffrn_reflns_theta_max 25.02
_diffrn_reflns_theta_min 1.92
_exptl_absorpt_coefficient_mu 0.162
_exptl_absorpt_correction_T_max 0.970
_exptl_absorpt_correction_T_min 0.863
_exptl_absorpt_correction_type multi-scan
_exptl_absorpt_process_details 'SADABS v2.03; (Sheldrick)'
_exptl_crystal_colour colourless
_exptl_crystal_density_diffrn 1.208
_exptl_crystal_density_meas 0
_exptl_crystal_density_method 'not measured'
_exptl_crystal_description block
_exptl_crystal_F_000 928
_exptl_crystal_size_max 0.27
_exptl_crystal_size_mid 0.20
_exptl_crystal_size_min 0.18
_refine_diff_density_max 0.461
_refine_diff_density_min -0.290
_refine_diff_density_rms 0.046
_refine_ls_extinction_method none
_refine_ls_goodness_of_fit_ref 1.050
_refine_ls_hydrogen_treatment constr
_refine_ls_matrix_type full
_refine_ls_number_parameters 282
_refine_ls_number_reflns 4156
_refine_ls_number_restraints 0
_refine_ls_restrained_S_all 1.050
_refine_ls_R_factor_all 0.0496
_refine_ls_R_factor_gt 0.0408
_refine_ls_shift/su_max 0.001
_refine_ls_shift/su_mean 0.000
_refine_ls_structure_factor_coef Fsqd
_refine_ls_weighting_details 'calc w=1/[\s^2^(Fo^2^)+(0.0450P)^2^+1.4152P] where P=(Fo^2^+2Fc^2^)/3'
_refine_ls_weighting_scheme calc
_refine_ls_wR_factor_gt 0.0993
_refine_ls_wR_factor_ref 0.1039
_reflns_number_gt 3546
_reflns_number_total 4156
_reflns_threshold_expression >2sigma(I)
_cod_data_source_file b815957b.txt
_cod_data_source_block pob0609m
_cod_depositor_comments
;
The following automatic conversions were performed:
'_symmetry_cell_setting' value 'Monoclinic' changed to 'monoclinic'
according to '/home/saulius/struct/CIF-dictionaries/cif_core.dic'
dictionary named 'cif_core.dic' version 2.4.1 from 2010-06-29.

Automatic conversion script
Id: cif_fix_enum 1527 2010-12-29 10:47:43Z saulius 
;
_cod_original_sg_symbol_H-M P2(1)/n
_cod_database_code 7150562

loop_
_symmetry_equiv_pos_as_xyz
'x, y, z'
'-x+1/2, y+1/2, -z+1/2'
'-x, -y, -z'
'x-1/2, -y-1/2, z-1/2'

loop_
_atom_site_label
_atom_site_type_symbol
_atom_site_fract_x
_atom_site_fract_y
_atom_site_fract_z
_atom_site_U_iso_or_equiv
_atom_site_adp_type
_atom_site_occupancy
_atom_site_symmetry_multiplicity
_atom_site_calc_flag
_atom_site_refinement_flags
_atom_site_disorder_assembly
_atom_site_disorder_group
C1 C 1.25384(19) 0.46799(14) 0.15381(11) 0.0287(4) Uani 1 1 d . . .
H1 H 1.3485 0.4564 0.1853 0.034 Uiso 1 1 calc R . .
C2 C 1.17382(19) 0.37557(14) 0.13199(11) 0.0269(4) Uani 1 1 d . . .
H2 H 1.1037 0.3789 0.0816 0.032 Uiso 1 1 calc R . .
C3 C 1.2292(2) 0.27190(15) 0.15559(13) 0.0354(5) Uani 1 1 d . . .
H3 H 1.2695 0.2458 0.1139 0.043 Uiso 1 1 calc R . .
C4 C 1.11859(19) 0.20002(13) 0.16398(12) 0.0286(4) Uani 1 1 d . . .
C5 C 1.0714(2) 0.19878(14) 0.23009(11) 0.0312(5) Uani 1 1 d . . .
H5 H 1.1091 0.2430 0.2715 0.037 Uiso 1 1 calc R . .
C6 C 0.9695(2) 0.13348(15) 0.23633(13) 0.0362(5) Uani 1 1 d . . .
H6 H 0.9377 0.1336 0.2819 0.043 Uiso 1 1 calc R . .
C7 C 0.9139(2) 0.06856(15) 0.17727(13) 0.0382(5) Uani 1 1 d . . .
H7 H 0.8448 0.0233 0.1820 0.046 Uiso 1 1 calc R . .
C8 C 0.9598(3) 0.07007(16) 0.11141(13) 0.0448(6) Uani 1 1 d . . .
H8 H 0.9215 0.0259 0.0701 0.054 Uiso 1 1 calc R . .
C9 C 1.0606(2) 0.13490(15) 0.10454(12) 0.0394(5) Uani 1 1 d . . .
H9 H 1.0909 0.1350 0.0584 0.047 Uiso 1 1 calc R . .
C10 C 1.2391(2) 0.55467(15) 0.09876(12) 0.0318(5) Uani 1 1 d . . .
H10A H 1.3126 0.5531 0.0726 0.048 Uiso 1 1 calc R . .
H10B H 1.2431 0.6173 0.1276 0.048 Uiso 1 1 calc R . .
H10C H 1.1519 0.5500 0.0602 0.048 Uiso 1 1 calc R . .
C11 C 0.91589(17) 0.43412(12) 0.23424(10) 0.0199(4) Uani 1 1 d . . .
C12 C 0.97860(19) 0.42397(13) 0.31422(10) 0.0253(4) Uani 1 1 d . . .
C13 C 0.9164(2) 0.36232(14) 0.35769(11) 0.0277(4) Uani 1 1 d . . .
H13 H 0.9571 0.3552 0.4115 0.033 Uiso 1 1 calc R . .
C14 C 0.79765(19) 0.31087(13) 0.32574(10) 0.0237(4) Uani 1 1 d . . .
C15 C 0.73711(18) 0.32552(13) 0.24801(10) 0.0226(4) Uani 1 1 d . . .
H15 H 0.6542 0.2921 0.2260 0.027 Uiso 1 1 calc R . .
C16 C 0.79131(17) 0.38672(12) 0.20027(10) 0.0200(4) Uani 1 1 d . . .
C17 C 1.1092(2) 0.47647(15) 0.35826(11) 0.0354(5) Uani 1 1 d . . .
H17 H 1.1500 0.5092 0.3192 0.042 Uiso 1 1 calc R . .
C18 C 1.0724(3) 0.5587(2) 0.40868(15) 0.0694(10) Uani 1 1 d . . .
H18A H 1.0140 0.6080 0.3757 0.104 Uiso 1 1 calc R . .
H18B H 1.1552 0.5915 0.4382 0.104 Uiso 1 1 calc R . .
H18C H 1.0245 0.5294 0.4445 0.104 Uiso 1 1 calc R . .
C19 C 1.2132(3) 0.4028(2) 0.40446(19) 0.0860(12) Uani 1 1 d . . .
H19A H 1.2979 0.4381 0.4275 0.129 Uiso 1 1 calc R . .
H19B H 1.2302 0.3502 0.3699 0.129 Uiso 1 1 calc R . .
H19C H 1.1782 0.3728 0.4456 0.129 Uiso 1 1 calc R . .
C20 C 0.73152(19) 0.24051(14) 0.37214(11) 0.0265(4) Uani 1 1 d . . .
H20 H 0.6895 0.1850 0.3367 0.032 Uiso 1 1 calc R . .
C21 C 0.8300(2) 0.19303(15) 0.44122(11) 0.0334(5) Uani 1 1 d . . .
H21A H 0.9042 0.1615 0.4242 0.050 Uiso 1 1 calc R . .
H21B H 0.7827 0.1425 0.4642 0.050 Uiso 1 1 calc R . .
H21C H 0.8668 0.2445 0.4798 0.050 Uiso 1 1 calc R . .
C22 C 0.6172(2) 0.29350(16) 0.39729(12) 0.0366(5) Uani 1 1 d . . .
H22A H 0.6547 0.3483 0.4326 0.055 Uiso 1 1 calc R . .
H22B H 0.5714 0.2459 0.4238 0.055 Uiso 1 1 calc R . .
H22C H 0.5521 0.3203 0.3517 0.055 Uiso 1 1 calc R . .
C23 C 0.71044(17) 0.39324(13) 0.11578(10) 0.0230(4) Uani 1 1 d . . .
H23 H 0.7479 0.4499 0.0912 0.028 Uiso 1 1 calc R . .
C24 C 0.56106(19) 0.41514(16) 0.10922(12) 0.0337(5) Uani 1 1 d . . .
H24A H 0.5150 0.4291 0.0551 0.051 Uiso 1 1 calc R . .
H24B H 0.5533 0.4733 0.1411 0.051 Uiso 1 1 calc R . .
H24C H 0.5191 0.3571 0.1272 0.051 Uiso 1 1 calc R . .
C25 C 0.7276(2) 0.29821(16) 0.07257(11) 0.0356(5) Uani 1 1 d . . .
H25A H 0.8236 0.2883 0.0750 0.053 Uiso 1 1 calc R . .
H25B H 0.6763 0.3040 0.0184 0.053 Uiso 1 1 calc R . .
H25C H 0.6938 0.2411 0.0965 0.053 Uiso 1 1 calc R . .
N1 N 1.14690(15) 0.43941(11) 0.19401(9) 0.0237(3) Uani 1 1 d . . .
O1 O 0.93588(12) 0.50777(9) 0.09808(7) 0.0259(3) Uani 1 1 d . . .
O2 O 1.04195(13) 0.60020(9) 0.21525(8) 0.0282(3) Uani 1 1 d . . .
O3 O 1.33425(16) 0.28153(12) 0.22360(12) 0.0542(5) Uani 1 1 d . . .
H3A H 1.362(3) 0.227(2) 0.2342(17) 0.072(10) Uiso 1 1 d . . .
S1 S 1.00521(4) 0.50518(3) 0.17825(2) 0.01913(13) Uani 1 1 d . . .

loop_
_atom_site_aniso_label
_atom_site_aniso_U_11
_atom_site_aniso_U_22
_atom_site_aniso_U_33
_atom_site_aniso_U_23
_atom_site_aniso_U_13
_atom_site_aniso_U_12
C1 0.0199(9) 0.0265(10) 0.0400(11) 0.0072(8) 0.0084(8) 0.0010(8)
C2 0.0230(9) 0.0244(10) 0.0350(10) 0.0017(8) 0.0106(8) 0.0026(8)
C3 0.0281(11) 0.0239(10) 0.0562(14) 0.0041(9) 0.0141(10) 0.0047(8)
C4 0.0279(10) 0.0168(9) 0.0425(11) 0.0072(8) 0.0117(9) 0.0072(8)
C5 0.0396(11) 0.0189(10) 0.0325(11) 0.0016(8) 0.0043(9) 0.0038(8)
C6 0.0484(13) 0.0234(10) 0.0431(12) 0.0092(9) 0.0234(10) 0.0081(9)
C7 0.0370(12) 0.0217(10) 0.0554(14) 0.0083(9) 0.0105(10) -0.0023(9)
C8 0.0645(16) 0.0259(11) 0.0409(13) -0.0023(9) 0.0077(11) -0.0101(11)
C9 0.0595(15) 0.0266(11) 0.0377(12) -0.0005(9) 0.0226(11) 0.0019(10)
C10 0.0252(10) 0.0300(11) 0.0413(12) 0.0115(9) 0.0106(9) -0.0007(8)
C11 0.0230(9) 0.0137(8) 0.0235(9) -0.0013(7) 0.0067(7) -0.0006(7)
C12 0.0306(10) 0.0192(9) 0.0246(9) -0.0030(7) 0.0046(8) -0.0057(7)
C13 0.0385(11) 0.0226(9) 0.0209(9) -0.0019(7) 0.0051(8) -0.0062(8)
C14 0.0299(10) 0.0165(9) 0.0269(10) -0.0029(7) 0.0112(8) -0.0016(7)
C15 0.0208(9) 0.0204(9) 0.0277(9) -0.0036(7) 0.0078(7) -0.0018(7)
C16 0.0200(9) 0.0158(8) 0.0248(9) -0.0028(7) 0.0071(7) 0.0016(7)
C17 0.0447(12) 0.0306(11) 0.0246(10) 0.0015(8) -0.0028(9) -0.0210(9)
C18 0.098(2) 0.0738(19) 0.0485(15) -0.0368(14) 0.0412(15) -0.0658(18)
C19 0.0675(19) 0.0608(18) 0.091(2) 0.0384(16) -0.0519(17) -0.0417(15)
C20 0.0343(10) 0.0205(9) 0.0260(10) -0.0028(7) 0.0101(8) -0.0076(8)
C21 0.0407(12) 0.0277(10) 0.0324(11) 0.0038(8) 0.0101(9) -0.0072(9)
C22 0.0431(12) 0.0317(11) 0.0404(12) 0.0026(9) 0.0206(10) -0.0038(9)
C23 0.0204(9) 0.0226(9) 0.0247(9) 0.0012(7) 0.0034(7) -0.0032(7)
C24 0.0251(10) 0.0347(11) 0.0371(11) -0.0025(9) -0.0002(8) 0.0043(8)
C25 0.0372(11) 0.0398(12) 0.0260(10) -0.0044(9) 0.0011(9) 0.0080(9)
N1 0.0214(8) 0.0194(8) 0.0292(8) 0.0046(6) 0.0046(6) -0.0017(6)
O1 0.0231(6) 0.0262(7) 0.0274(7) 0.0061(5) 0.0044(5) -0.0016(5)
O2 0.0306(7) 0.0158(6) 0.0369(8) -0.0010(5) 0.0060(6) -0.0053(5)
O3 0.0325(9) 0.0249(9) 0.0914(14) 0.0194(8) -0.0097(8) 0.0024(7)
S1 0.0189(2) 0.0139(2) 0.0234(2) 0.00170(16) 0.00321(17) -0.00088(16)

loop_
_atom_type_symbol
_atom_type_description
_atom_type_scat_dispersion_real
_atom_type_scat_dispersion_imag
_atom_type_scat_source
C C 0.0033 0.0016 'International Tables Vol C Tables 4.2.6.8 and 6.1.1.4'
H H 0.0000 0.0000 'International Tables Vol C Tables 4.2.6.8 and 6.1.1.4'
N N 0.0061 0.0033 'International Tables Vol C Tables 4.2.6.8 and 6.1.1.4'
O O 0.0106 0.0060 'International Tables Vol C Tables 4.2.6.8 and 6.1.1.4'
S S 0.1246 0.1234 'International Tables Vol C Tables 4.2.6.8 and 6.1.1.4'

loop_
_geom_angle_atom_site_label_1
_geom_angle_atom_site_label_2
_geom_angle_atom_site_label_3
_geom_angle
_geom_angle_site_symmetry_1
_geom_angle_site_symmetry_3
_geom_angle_publ_flag
C2 C1 N1 59.49(12) . . ?
C2 C1 C10 121.05(17) . . ?
N1 C1 C10 123.03(16) . . ?
C2 C1 H1 114.2 . . ?
N1 C1 H1 114.2 . . ?
C10 C1 H1 114.2 . . ?
N1 C2 C1 60.94(12) . . ?
N1 C2 C3 116.58(16) . . ?
C1 C2 C3 123.32(17) . . ?
N1 C2 H2 115.0 . . ?
C1 C2 H2 115.0 . . ?
C3 C2 H2 115.0 . . ?
O3 C3 C2 107.75(17) . . ?
O3 C3 C4 113.32(18) . . ?
C2 C3 C4 111.85(16) . . ?
O3 C3 H3 107.9 . . ?
C2 C3 H3 107.9 . . ?
C4 C3 H3 107.9 . . ?
C5 C4 C9 118.19(18) . . ?
C5 C4 C3 121.31(18) . . ?
C9 C4 C3 120.49(19) . . ?
C4 C5 C6 120.47(19) . . ?
C4 C5 H5 119.8 . . ?
C6 C5 H5 119.8 . . ?
C7 C6 C5 120.71(19) . . ?
C7 C6 H6 119.6 . . ?
C5 C6 H6 119.6 . . ?
C8 C7 C6 119.0(2) . . ?
C8 C7 H7 120.5 . . ?
C6 C7 H7 120.5 . . ?
C7 C8 C9 120.7(2) . . ?
C7 C8 H8 119.6 . . ?
C9 C8 H8 119.6 . . ?
C8 C9 C4 120.9(2) . . ?
C8 C9 H9 119.6 . . ?
C4 C9 H9 119.6 . . ?
C1 C10 H10A 109.5 . . ?
C1 C10 H10B 109.5 . . ?
H10A C10 H10B 109.5 . . ?
C1 C10 H10C 109.5 . . ?
H10A C10 H10C 109.5 . . ?
H10B C10 H10C 109.5 . . ?
C16 C11 C12 121.19(16) . . ?
C16 C11 S1 121.99(13) . . ?
C12 C11 S1 116.77(13) . . ?
C13 C12 C11 117.76(16) . . ?
C13 C12 C17 116.43(16) . . ?
C11 C12 C17 125.79(16) . . ?
C14 C13 C12 122.71(17) . . ?
C14 C13 H13 118.6 . . ?
C12 C13 H13 118.6 . . ?
C15 C14 C13 117.72(16) . . ?
C15 C14 C20 119.16(16) . . ?
C13 C14 C20 123.13(16) . . ?
C14 C15 C16 123.45(16) . . ?
C14 C15 H15 118.3 . . ?
C16 C15 H15 118.3 . . ?
C15 C16 C11 117.05(16) . . ?
C15 C16 C23 116.00(15) . . ?
C11 C16 C23 126.93(15) . . ?
C18 C17 C19 112.8(2) . . ?
C18 C17 C12 108.70(19) . . ?
C19 C17 C12 112.04(17) . . ?
C18 C17 H17 107.7 . . ?
C19 C17 H17 107.7 . . ?
C12 C17 H17 107.7 . . ?
C17 C18 H18A 109.5 . . ?
C17 C18 H18B 109.5 . . ?
H18A C18 H18B 109.5 . . ?
C17 C18 H18C 109.5 . . ?
H18A C18 H18C 109.5 . . ?
H18B C18 H18C 109.5 . . ?
C17 C19 H19A 109.5 . . ?
C17 C19 H19B 109.5 . . ?
H19A C19 H19B 109.5 . . ?
C17 C19 H19C 109.5 . . ?
H19A C19 H19C 109.5 . . ?
H19B C19 H19C 109.5 . . ?
C21 C20 C14 114.04(16) . . ?
C21 C20 C22 110.72(16) . . ?
C14 C20 C22 110.49(15) . . ?
C21 C20 H20 107.1 . . ?
C14 C20 H20 107.1 . . ?
C22 C20 H20 107.1 . . ?
C20 C21 H21A 109.5 . . ?
C20 C21 H21B 109.5 . . ?
H21A C21 H21B 109.5 . . ?
C20 C21 H21C 109.5 . . ?
H21A C21 H21C 109.5 . . ?
H21B C21 H21C 109.5 . . ?
C20 C22 H22A 109.5 . . ?
C20 C22 H22B 109.5 . . ?
H22A C22 H22B 109.5 . . ?
C20 C22 H22C 109.5 . . ?
H22A C22 H22C 109.5 . . ?
H22B C22 H22C 109.5 . . ?
C25 C23 C24 111.23(16) . . ?
C25 C23 C16 110.51(15) . . ?
C24 C23 C16 111.49(15) . . ?
C25 C23 H23 107.8 . . ?
C24 C23 H23 107.8 . . ?
C16 C23 H23 107.8 . . ?
C23 C24 H24A 109.5 . . ?
C23 C24 H24B 109.5 . . ?
H24A C24 H24B 109.5 . . ?
C23 C24 H24C 109.5 . . ?
H24A C24 H24C 109.5 . . ?
H24B C24 H24C 109.5 . . ?
C23 C25 H25A 109.5 . . ?
C23 C25 H25B 109.5 . . ?
H25A C25 H25B 109.5 . . ?
C23 C25 H25C 109.5 . . ?
H25A C25 H25C 109.5 . . ?
H25B C25 H25C 109.5 . . ?
C2 N1 C1 59.57(12) . . ?
C2 N1 S1 120.00(12) . . ?
C1 N1 S1 119.57(12) . . ?
C3 O3 H3A 106(2) . . ?
O1 S1 O2 116.39(8) . . ?
O1 S1 N1 111.94(8) . . ?
O2 S1 N1 106.08(8) . . ?
O1 S1 C11 112.32(8) . . ?
O2 S1 C11 108.92(8) . . ?
N1 S1 C11 99.75(8) . . ?

loop_
_geom_bond_atom_site_label_1
_geom_bond_atom_site_label_2
_geom_bond_distance
_geom_bond_site_symmetry_2
_geom_bond_publ_flag
C1 C2 1.480(3) . ?
C1 N1 1.500(2) . ?
C1 C10 1.504(3) . ?
C1 H1 1.0000 . ?
C2 N1 1.479(2) . ?
C2 C3 1.518(3) . ?
C2 H2 1.0000 . ?
C3 O3 1.408(3) . ?
C3 C4 1.520(3) . ?
C3 H3 1.0000 . ?
C4 C5 1.384(3) . ?
C4 C9 1.386(3) . ?
C5 C6 1.385(3) . ?
C5 H5 0.9500 . ?
C6 C7 1.374(3) . ?
C6 H6 0.9500 . ?
C7 C8 1.372(3) . ?
C7 H7 0.9500 . ?
C8 C9 1.376(3) . ?
C8 H8 0.9500 . ?
C9 H9 0.9500 . ?
C10 H10A 0.9800 . ?
C10 H10B 0.9800 . ?
C10 H10C 0.9800 . ?
C11 C16 1.414(2) . ?
C11 C12 1.416(2) . ?
C11 S1 1.7883(17) . ?
C12 C13 1.391(3) . ?
C12 C17 1.536(3) . ?
C13 C14 1.386(3) . ?
C13 H13 0.9500 . ?
C14 C15 1.383(3) . ?
C14 C20 1.521(2) . ?
C15 C16 1.394(2) . ?
C15 H15 0.9500 . ?
C16 C23 1.529(2) . ?
C17 C18 1.528(3) . ?
C17 C19 1.530(3) . ?
C17 H17 1.0000 . ?
C18 H18A 0.9800 . ?
C18 H18B 0.9800 . ?
C18 H18C 0.9800 . ?
C19 H19A 0.9800 . ?
C19 H19B 0.9800 . ?
C19 H19C 0.9800 . ?
C20 C21 1.520(3) . ?
C20 C22 1.527(3) . ?
C20 H20 1.0000 . ?
C21 H21A 0.9800 . ?
C21 H21B 0.9800 . ?
C21 H21C 0.9800 . ?
C22 H22A 0.9800 . ?
C22 H22B 0.9800 . ?
C22 H22C 0.9800 . ?
C23 C25 1.521(3) . ?
C23 C24 1.528(3) . ?
C23 H23 1.0000 . ?
C24 H24A 0.9800 . ?
C24 H24B 0.9800 . ?
C24 H24C 0.9800 . ?
C25 H25A 0.9800 . ?
C25 H25B 0.9800 . ?
C25 H25C 0.9800 . ?
N1 S1 1.6560(15) . ?
O1 S1 1.4282(13) . ?
O2 S1 1.4391(13) . ?
O3 H3A 0.79(3) . ?

loop_
_geom_hbond_atom_site_label_D
_geom_hbond_atom_site_label_H
_geom_hbond_atom_site_label_A
_geom_hbond_distance_DH
_geom_hbond_distance_HA
_geom_hbond_distance_DA
_geom_hbond_angle_DHA
_geom_hbond_site_symmetry_A
O3 H3A O2 0.79(3) 2.06(3) 2.826(2) 167(3) 2_745

loop_
_geom_torsion_atom_site_label_1
_geom_torsion_atom_site_label_2
_geom_torsion_atom_site_label_3
_geom_torsion_atom_site_label_4
_geom_torsion
_geom_torsion_site_symmetry_1
_geom_torsion_site_symmetry_2
_geom_torsion_site_symmetry_3
_geom_torsion_site_symmetry_4
_geom_torsion_publ_flag
C10 C1 C2 N1 -112.56(19) . . . . ?
N1 C1 C2 C3 -104.3(2) . . . . ?
C10 C1 C2 C3 143.12(19) . . . . ?
N1 C2 C3 O3 -46.1(2) . . . . ?
C1 C2 C3 O3 25.1(3) . . . . ?
N1 C2 C3 C4 79.0(2) . . . . ?
C1 C2 C3 C4 150.31(18) . . . . ?
O3 C3 C4 C5 41.6(2) . . . . ?
C2 C3 C4 C5 -80.5(2) . . . . ?
O3 C3 C4 C9 -139.6(2) . . . . ?
C2 C3 C4 C9 98.4(2) . . . . ?
C9 C4 C5 C6 0.4(3) . . . . ?
C3 C4 C5 C6 179.31(18) . . . . ?
C4 C5 C6 C7 0.3(3) . . . . ?
C5 C6 C7 C8 -0.7(3) . . . . ?
C6 C7 C8 C9 0.5(3) . . . . ?
C7 C8 C9 C4 0.2(4) . . . . ?
C5 C4 C9 C8 -0.7(3) . . . . ?
C3 C4 C9 C8 -179.6(2) . . . . ?
C16 C11 C12 C13 2.7(3) . . . . ?
S1 C11 C12 C13 -174.84(14) . . . . ?
C16 C11 C12 C17 -176.33(18) . . . . ?
S1 C11 C12 C17 6.1(3) . . . . ?
C11 C12 C13 C14 0.4(3) . . . . ?
C17 C12 C13 C14 179.52(18) . . . . ?
C12 C13 C14 C15 -2.6(3) . . . . ?
C12 C13 C14 C20 177.81(17) . . . . ?
C13 C14 C15 C16 1.9(3) . . . . ?
C20 C14 C15 C16 -178.56(16) . . . . ?
C14 C15 C16 C11 1.1(3) . . . . ?
C14 C15 C16 C23 179.65(16) . . . . ?
C12 C11 C16 C15 -3.4(2) . . . . ?
S1 C11 C16 C15 174.02(13) . . . . ?
C12 C11 C16 C23 178.22(16) . . . . ?
S1 C11 C16 C23 -4.4(2) . . . . ?
C13 C12 C17 C18 -72.3(2) . . . . ?
C11 C12 C17 C18 106.8(2) . . . . ?
C13 C12 C17 C19 53.1(3) . . . . ?
C11 C12 C17 C19 -127.9(2) . . . . ?
C15 C14 C20 C21 153.12(17) . . . . ?
C13 C14 C20 C21 -27.3(3) . . . . ?
C15 C14 C20 C22 -81.4(2) . . . . ?
C13 C14 C20 C22 98.1(2) . . . . ?
C15 C16 C23 C25 -74.8(2) . . . . ?
C11 C16 C23 C25 103.6(2) . . . . ?
C15 C16 C23 C24 49.4(2) . . . . ?
C11 C16 C23 C24 -132.13(18) . . . . ?
C3 C2 N1 C1 115.13(19) . . . . ?
C1 C2 N1 S1 108.76(14) . . . . ?
C3 C2 N1 S1 -136.10(14) . . . . ?
C10 C1 N1 C2 109.3(2) . . . . ?
C2 C1 N1 S1 -109.48(15) . . . . ?
C10 C1 N1 S1 -0.1(2) . . . . ?
C2 N1 S1 O1 -12.36(15) . . . . ?
C1 N1 S1 O1 57.47(15) . . . . ?
C2 N1 S1 O2 -140.30(13) . . . . ?
C1 N1 S1 O2 -70.47(15) . . . . ?
C2 N1 S1 C11 106.63(13) . . . . ?
C1 N1 S1 C11 176.45(13) . . . . ?
C16 C11 S1 O1 0.34(17) . . . . ?
C12 C11 S1 O1 177.84(13) . . . . ?
C16 C11 S1 O2 130.78(14) . . . . ?
C12 C11 S1 O2 -51.73(15) . . . . ?
C16 C11 S1 N1 -118.37(14) . . . . ?
C12 C11 S1 N1 59.13(15) . . . . ?

loop_
_cod_related_entry_id
_cod_related_entry_database
_cod_related_entry_code
1 ChemSpider 25942443
